data_7207116
loop_
_publ_author_name
'Avasthi, Kamlakar'
'Kumar, Amar'
'Aswal, Sangeeta'
'Kant, Ruchir'
'Raghunandan, Resmi'
'Maulik, Prakas R.'
'Khanna, Ranjana S.'
'Ravikumar, Krishnan'

_publ_section_title
;
 Role of arene interactions and substituent effects in conformational
 (syn/anti) control of 1,2-diarylethanes
;
_journal_issue 2
_journal_name_full CrystEngComm
_journal_page_first 383
_journal_paper_doi 10.1039/c1ce06001e
_journal_volume 14
_journal_year 2012
_chemical_formula_moiety 'C16 H13 Cl N6 O3 S'
_chemical_formula_sum 'C16 H13 Cl N6 O3 S'
_chemical_formula_weight 404.83
_chemical_melting_point 227
_chemical_name_common none
_chemical_name_systematic
;
2-(2-(4-chloro-6-(methylsulfonyl)-1H-pyrazolo[3,4-d]pyrimidin-1-yl)ethyl)
phthalazin-1(2H)-one

;
_space_group_IT_number 9
_symmetry_cell_setting monoclinic
_symmetry_space_group_name_Hall 'C -2yc'
_symmetry_space_group_name_H-M 'C 1 c 1'
_atom_sites_solution_hydrogens geom
_atom_sites_solution_primary direct
_atom_sites_solution_secondary difmap
_audit_creation_method SHELXL-97
_cell_angle_alpha 90.00
_cell_angle_beta 90.388(5)
_cell_angle_gamma 90.00
_cell_formula_units_Z 4
_cell_length_a 13.6729(8)
_cell_length_b 9.0043(6)
_cell_length_c 13.8349(8)
_cell_measurement_reflns_used 6794
_cell_measurement_temperature 294(2)
_cell_measurement_theta_max 27.97
_cell_measurement_theta_min 2.35
_cell_volume 1703.24(18)
_computing_cell_refinement 'SMART (Bruker, 2001)'
_computing_data_collection 'SMART (Bruker, 2001)'
_computing_data_reduction SAINT
_computing_molecular_graphics 'SHELXTL-NT(Bruker, 1997)'
_computing_publication_material 'SHELXTL-NT(Bruker, 1997)'
_computing_structure_refinement 'SHELXTL-NT(Bruker, 1997)'
_computing_structure_solution 'SHELXTL-NT(Bruker, 1997)'
_diffrn_ambient_temperature 273(2)
_diffrn_measured_fraction_theta_full 0.964
_diffrn_measured_fraction_theta_max 0.964
_diffrn_measurement_device_type 'Bruker SMART APEX CCD area-detector'
_diffrn_measurement_method '\w scan'
_diffrn_radiation_monochromator graphite
_diffrn_radiation_source 'fine-focus sealed tube'
_diffrn_radiation_type MoK\a
_diffrn_radiation_wavelength 0.71073
_diffrn_reflns_av_R_equivalents 0.0177
_diffrn_reflns_av_sigmaI/netI 0.0218
_diffrn_reflns_limit_h_max 18
_diffrn_reflns_limit_h_min -17
_diffrn_reflns_limit_k_max 11
_diffrn_reflns_limit_k_min -11
_diffrn_reflns_limit_l_max 17
_diffrn_reflns_limit_l_min -18
_diffrn_reflns_number 9542
_diffrn_reflns_theta_full 28.14
_diffrn_reflns_theta_max 28.14
_diffrn_reflns_theta_min 2.71
_diffrn_standards_interval_count 0
_exptl_absorpt_coefficient_mu 0.380
_exptl_absorpt_correction_type none
_exptl_crystal_density_diffrn 1.579
_exptl_crystal_density_method 'not measured'
_exptl_crystal_F_000 832
_exptl_crystal_size_max 0.18
_exptl_crystal_size_mid 0.15
_exptl_crystal_size_min 0.08
_refine_diff_density_max 0.269
_refine_diff_density_min -0.219
_refine_diff_density_rms 0.062
_refine_ls_abs_structure_details 'Flack H D (1983), Acta Cryst. A39, 876-881'
_refine_ls_abs_structure_Flack 0.03(4)
_refine_ls_extinction_method none
_refine_ls_goodness_of_fit_ref 1.076
_refine_ls_hydrogen_treatment constr
_refine_ls_matrix_type full
_refine_ls_number_parameters 245
_refine_ls_number_reflns 3913
_refine_ls_number_restraints 2
_refine_ls_restrained_S_all 1.076
_refine_ls_R_factor_all 0.0319
_refine_ls_R_factor_gt 0.0315
_refine_ls_shift/su_max 0.001
_refine_ls_shift/su_mean 0.000
_refine_ls_structure_factor_coef Fsqd
_refine_ls_weighting_details 'calc w=1/[\s^2^(Fo^2^)+(0.0500P)^2^+0.4352P] where P=(Fo^2^+2Fc^2^)/3'
_refine_ls_weighting_scheme calc
_refine_ls_wR_factor_gt 0.0812
_refine_ls_wR_factor_ref 0.0816
_reflns_number_gt 3842
_reflns_number_total 3913
_reflns_threshold_expression >2sigma(I)
_cod_data_source_file c1ce06001e.txt
_cod_data_source_block 5g
_cod_depositor_comments
;
The following automatic conversions were performed:

'_symmetry_cell_setting' value 'Monoclinic' changed to 'monoclinic'
according to /home/saulius/struct/CIF-dictionaries/cif_core.dic
dictionary named 'cif_core.dic' version 2.4.1 from 2010-06-29.

Automatic conversion script
Id: cif_fix_values 1715 2011-07-08 13:25:40Z adriana 
;
_cod_original_sg_symbol_H-M Cc
_cod_database_code 7207116

loop_
_symmetry_equiv_pos_as_xyz
'x, y, z'
'x, -y, z+1/2'
'x+1/2, y+1/2, z'
'x+1/2, -y+1/2, z+1/2'

loop_
_atom_site_label
_atom_site_type_symbol
_atom_site_fract_x
_atom_site_fract_y
_atom_site_fract_z
_atom_site_U_iso_or_equiv
_atom_site_adp_type
_atom_site_occupancy
_atom_site_symmetry_multiplicity
_atom_site_calc_flag
_atom_site_refinement_flags
C3 C 0.50008(14) 1.1658(2) 0.32635(14) 0.0432(4) Uani 1 1 d .
H3 H 0.5087 1.2238 0.2714 0.052 Uiso 1 1 calc R
C4 C 0.36045(12) 1.29852(18) 0.42661(12) 0.0356(3) Uani 1 1 d .
C6 C 0.33518(12) 1.17388(17) 0.56532(12) 0.0330(3) Uani 1 1 d .
C8 C 0.55280(14) 0.8578(2) 0.47589(16) 0.0447(4) Uani 1 1 d .
H8A H 0.5568 0.8700 0.5455 0.054 Uiso 1 1 calc R
H8B H 0.6181 0.8381 0.4522 0.054 Uiso 1 1 calc R
C9 C 0.48697(16) 0.7289(2) 0.45193(17) 0.0526(5) Uani 1 1 d .
H9A H 0.4202 0.7535 0.4692 0.063 Uiso 1 1 calc R
H9B H 0.4886 0.7103 0.3829 0.063 Uiso 1 1 calc R
C12 C 0.49418(14) 0.4641(2) 0.64007(16) 0.0485(4) Uani 1 1 d .
H12 H 0.4627 0.4498 0.6987 0.058 Uiso 1 1 calc R
C13 C 0.58724(16) 0.2316(2) 0.66911(15) 0.0492(4) Uani 1 1 d .
H13 H 0.5543 0.2149 0.7267 0.059 Uiso 1 1 calc R
C14 C 0.65748(18) 0.1338(2) 0.63865(17) 0.0560(5) Uani 1 1 d .
H14 H 0.6723 0.0506 0.6758 0.067 Uiso 1 1 calc R
C15 C 0.70655(18) 0.1582(2) 0.5527(2) 0.0605(6) Uani 1 1 d .
H15 H 0.7542 0.0911 0.5330 0.073 Uiso 1 1 calc R
C16 C 0.68607(17) 0.2793(2) 0.49639(17) 0.0541(5) Uani 1 1 d .
H16 H 0.7193 0.2946 0.4388 0.065 Uiso 1 1 calc R
C17 C 0.59104(17) 0.5101(2) 0.46805(14) 0.0471(4) Uani 1 1 d .
C18 C 0.28554(16) 0.9927(2) 0.72111(17) 0.0524(5) Uani 1 1 d .
H18A H 0.3527 0.9771 0.7391 0.079 Uiso 1 1 calc R
H18B H 0.2674 0.9236 0.6712 0.079 Uiso 1 1 calc R
H18C H 0.2447 0.9777 0.7764 0.079 Uiso 1 1 calc R
C3A C 0.43240(12) 1.19739(18) 0.40097(12) 0.0341(3) Uani 1 1 d .
C7A C 0.44560(12) 1.08201(17) 0.46802(12) 0.0341(3) Uani 1 1 d .
C12A C 0.56543(13) 0.3574(2) 0.61245(13) 0.0386(3) Uani 1 1 d .
C16A C 0.61523(13) 0.3786(2) 0.52617(13) 0.0408(4) Uani 1 1 d .
Cl1 Cl 0.33070(4) 1.44174(5) 0.35063(3) 0.05300(13) Uani 1 1 d .
N1 N 0.51555(11) 0.99282(16) 0.43236(12) 0.0399(3) Uani 1 1 d .
N2 N 0.54867(13) 1.04379(18) 0.34550(12) 0.0460(4) Uani 1 1 d .
N5 N 0.31189(10) 1.28909(16) 0.50796(11) 0.0371(3) Uani 1 1 d .
N7 N 0.39812(10) 1.06623(16) 0.55200(11) 0.0357(3) Uani 1 1 d .
N10 N 0.51716(12) 0.59600(18) 0.50341(12) 0.0444(3) Uani 1 1 d .
N11 N 0.47028(12) 0.57791(19) 0.59044(14) 0.0496(4) Uani 1 1 d .
O1 O 0.63102(19) 0.5436(2) 0.39258(14) 0.0828(6) Uani 1 1 d .
O2 O 0.32138(14) 1.2724(2) 0.74139(11) 0.0680(5) Uani 1 1 d .
O3 O 0.17026(11) 1.20054(19) 0.65848(12) 0.0575(4) Uani 1 1 d .
S1 S 0.27067(3) 1.17352(5) 0.67855(3) 0.03810(10) Uani 1 1 d .

loop_
_atom_site_aniso_label
_atom_site_aniso_U_11
_atom_site_aniso_U_22
_atom_site_aniso_U_33
_atom_site_aniso_U_23
_atom_site_aniso_U_13
_atom_site_aniso_U_12
C3 0.0476(9) 0.0448(9) 0.0374(9) 0.0002(7) 0.0086(7) -0.0003(7)
C4 0.0414(8) 0.0299(7) 0.0355(8) 0.0037(6) -0.0019(6) 0.0021(6)
C6 0.0341(7) 0.0324(7) 0.0323(7) -0.0003(5) 0.0045(6) -0.0013(6)
C8 0.0397(8) 0.0346(8) 0.0600(11) 0.0022(8) 0.0014(8) 0.0085(7)
C9 0.0613(12) 0.0376(9) 0.0588(12) 0.0074(8) -0.0112(9) -0.0005(8)
C12 0.0450(9) 0.0492(10) 0.0516(11) 0.0036(8) 0.0153(8) -0.0046(8)
C13 0.0601(11) 0.0429(10) 0.0446(10) 0.0051(8) 0.0022(8) -0.0091(8)
C14 0.0679(13) 0.0366(9) 0.0633(13) 0.0045(9) -0.0125(10) -0.0007(9)
C15 0.0623(13) 0.0420(11) 0.0773(15) -0.0090(10) 0.0002(11) 0.0095(9)
C16 0.0623(12) 0.0441(10) 0.0562(12) -0.0076(9) 0.0174(10) 0.0034(9)
C17 0.0662(12) 0.0381(9) 0.0371(9) -0.0002(7) 0.0081(8) 0.0005(8)
C18 0.0576(12) 0.0511(11) 0.0487(10) 0.0171(9) 0.0084(8) 0.0016(9)
C3A 0.0383(7) 0.0317(7) 0.0325(8) 0.0006(6) 0.0008(6) -0.0011(6)
C7A 0.0353(7) 0.0292(7) 0.0379(8) -0.0003(6) 0.0024(6) 0.0005(6)
C12A 0.0405(8) 0.0335(8) 0.0419(9) -0.0010(6) 0.0013(7) -0.0054(6)
C16A 0.0480(9) 0.0348(8) 0.0396(9) -0.0018(7) 0.0033(7) -0.0036(7)
Cl1 0.0630(3) 0.0471(2) 0.0489(3) 0.0177(2) 0.0051(2) 0.0145(2)
N1 0.0398(7) 0.0330(7) 0.0470(8) 0.0001(6) 0.0079(6) 0.0044(6)
N2 0.0470(8) 0.0459(8) 0.0453(8) -0.0053(7) 0.0122(6) 0.0016(7)
N5 0.0400(7) 0.0326(7) 0.0387(7) 0.0031(6) 0.0031(6) 0.0051(6)
N7 0.0389(7) 0.0318(6) 0.0364(7) 0.0028(5) 0.0036(5) 0.0012(5)
N10 0.0479(8) 0.0365(7) 0.0487(9) 0.0049(6) -0.0022(6) -0.0002(6)
N11 0.0414(8) 0.0432(8) 0.0643(11) 0.0036(7) 0.0122(7) 0.0013(6)
O1 0.1310(18) 0.0634(11) 0.0545(10) 0.0160(8) 0.0425(11) 0.0211(11)
O2 0.0807(11) 0.0739(11) 0.0496(8) -0.0225(8) 0.0166(8) -0.0308(9)
O3 0.0453(7) 0.0679(9) 0.0593(8) 0.0080(7) 0.0117(6) 0.0100(7)
S1 0.03981(19) 0.0392(2) 0.03538(19) -0.00227(16) 0.00767(14) -0.00327(16)

loop_
_atom_type_symbol
_atom_type_description
_atom_type_scat_dispersion_real
_atom_type_scat_dispersion_imag
_atom_type_scat_source
C C 0.0033 0.0016 'International Tables Vol C Tables 4.2.6.8 and 6.1.1.4'
H H 0.0000 0.0000 'International Tables Vol C Tables 4.2.6.8 and 6.1.1.4'
N N 0.0061 0.0033 'International Tables Vol C Tables 4.2.6.8 and 6.1.1.4'
O O 0.0106 0.0060 'International Tables Vol C Tables 4.2.6.8 and 6.1.1.4'
S S 0.1246 0.1234 'International Tables Vol C Tables 4.2.6.8 and 6.1.1.4'
Cl Cl 0.1484 0.1585 'International Tables Vol C Tables 4.2.6.8 and 6.1.1.4'

loop_
_geom_angle_atom_site_label_1
_geom_angle_atom_site_label_2
_geom_angle_atom_site_label_3
_geom_angle
N2 C3 C3A 110.67(17)
N5 C4 C3A 122.66(15)
N5 C4 Cl1 117.11(12)
C3A C4 Cl1 120.22(13)
N7 C6 N5 129.92(16)
N7 C6 S1 116.52(12)
N5 C6 S1 113.54(11)
N1 C8 C9 110.35(15)
N10 C9 C8 111.12(15)
N11 C12 C12A 124.87(18)
C14 C13 C12A 119.45(19)
C13 C14 C15 120.4(2)
C16 C15 C14 121.1(2)
C15 C16 C16A 119.1(2)
O1 C17 N10 120.21(19)
O1 C17 C16A 124.6(2)
N10 C17 C16A 115.17(17)
C4 C3A C7A 113.88(15)
C4 C3A C3 141.58(16)
C7A C3A C3 104.52(15)
N7 C7A N1 127.12(15)
N7 C7A C3A 126.13(15)
N1 C7A C3A 106.74(15)
C16A C12A C13 118.99(17)
C16A C12A C12 118.56(17)
C13 C12A C12 122.46(17)
C16 C16A C12A 120.99(18)
C16 C16A C17 120.93(18)
C12A C16A C17 118.08(16)
C7A N1 N2 111.27(14)
C7A N1 C8 126.71(16)
N2 N1 C8 122.01(15)
C3 N2 N1 106.79(15)
C4 N5 C6 115.92(13)
C6 N7 C7A 111.43(14)
C17 N10 N11 126.56(16)
C17 N10 C9 120.01(18)
N11 N10 C9 113.20(17)
C12 N11 N10 116.54(16)
O3 S1 O2 118.63(12)
O3 S1 C18 109.67(10)
O2 S1 C18 108.86(12)
O3 S1 C6 107.93(9)
O2 S1 C6 106.90(9)
C18 S1 C6 103.80(9)

loop_
_geom_bond_atom_site_label_1
_geom_bond_atom_site_label_2
_geom_bond_distance
C3 N2 1.310(3)
C3 C3A 1.420(2)
C4 N5 1.313(2)
C4 C3A 1.388(2)
C4 Cl1 1.7110(16)
C6 N7 1.310(2)
C6 N5 1.343(2)
C6 S1 1.8029(17)
C8 N1 1.448(2)
C8 C9 1.504(3)
C9 N10 1.451(2)
C12 N11 1.275(3)
C12 C12A 1.423(3)
C13 C14 1.372(3)
C13 C12A 1.409(3)
C14 C15 1.387(4)
C15 C16 1.368(3)
C16 C16A 1.383(3)
C17 O1 1.220(3)
C17 N10 1.366(3)
C17 C16A 1.468(3)
C18 S1 1.743(2)
C3A C7A 1.404(2)
C7A N7 1.342(2)
C7A N1 1.345(2)
C12A C16A 1.391(3)
N1 N2 1.366(2)
N10 N11 1.378(2)
O2 S1 1.4217(16)
O3 S1 1.4199(15)
